data_7021436
loop_
_publ_author_name
'Tang, Yun-Zhi'
'Yu, Yin-Mei'
'Tan, Yu-Hui'
'Wu, Ji-Si'
'Xiong, Jian-Bo'
'Wen, He-Rui'

_publ_section_title
;
 Two acentric (6, 3) topological 2-D frameworks with imidazole-containing
 tripodal ligand and their ferroelectric properties.
;
_journal_issue 28
_journal_name_full 'Dalton transactions (Cambridge, England : 2003)'
_journal_page_first 10106
_journal_page_last 10111
_journal_paper_doi 10.1039/c3dt50432h
_journal_volume 42
_journal_year 2013
_chemical_formula_sum 'C10 H16 Mn N4 O8 S'
_chemical_formula_weight 407.27
_chemical_name_systematic
;
?
;
_space_group_IT_number 161
_symmetry_cell_setting trigonal
_symmetry_space_group_name_Hall 'R 3 -2"c'
_symmetry_space_group_name_H-M 'R 3 c :H'
_atom_sites_solution_hydrogens geom
_atom_sites_solution_primary direct
_atom_sites_solution_secondary difmap
_audit_creation_method SHELXL-97
_cell_angle_alpha 90.00
_cell_angle_beta 90.00
_cell_angle_gamma 120.00
_cell_formula_units_Z 18
_cell_length_a 23.8731(5)
_cell_length_b 23.8731(5)
_cell_length_c 13.8236(5)
_cell_measurement_temperature 293(2)
_cell_volume 6822.9(3)
_computing_structure_refinement 'SHELXL-97 (Sheldrick, 1997)'
_computing_structure_solution 'SHELXS-97 (Sheldrick, 1990)'
_diffrn_ambient_temperature 293(2)
_diffrn_measured_fraction_theta_full 0.999
_diffrn_measured_fraction_theta_max 0.999
_diffrn_radiation_monochromator graphite
_diffrn_radiation_source 'fine-focus sealed tube'
_diffrn_radiation_type MoK\a
_diffrn_radiation_wavelength 0.71073
_diffrn_reflns_av_R_equivalents 0.0242
_diffrn_reflns_av_sigmaI/netI 0.0319
_diffrn_reflns_limit_h_max 20
_diffrn_reflns_limit_h_min -27
_diffrn_reflns_limit_k_max 13
_diffrn_reflns_limit_k_min -29
_diffrn_reflns_limit_l_max 17
_diffrn_reflns_limit_l_min -8
_diffrn_reflns_number 4678
_diffrn_reflns_theta_full 26.00
_diffrn_reflns_theta_max 26.00
_diffrn_reflns_theta_min 2.96
_exptl_absorpt_coefficient_mu 1.059
_exptl_absorpt_correction_T_max 0.8161
_exptl_absorpt_correction_T_min 0.7417
_exptl_absorpt_correction_type multi-scan
_exptl_crystal_density_diffrn 1.784
_exptl_crystal_density_method 'not measured'
_exptl_crystal_F_000 3762
_exptl_crystal_size_max 0.30
_exptl_crystal_size_mid 0.25
_exptl_crystal_size_min 0.20
_refine_diff_density_max 0.848
_refine_diff_density_min -0.483
_refine_diff_density_rms 0.084
_refine_ls_abs_structure_details 'Flack H D (1983), Acta Cryst. A39, 876-881'
_refine_ls_abs_structure_Flack 0.35(4)
_refine_ls_extinction_method none
_refine_ls_goodness_of_fit_ref 1.089
_refine_ls_hydrogen_treatment mixed
_refine_ls_matrix_type full
_refine_ls_number_parameters 242
_refine_ls_number_reflns 2110
_refine_ls_number_restraints 5
_refine_ls_restrained_S_all 1.088
_refine_ls_R_factor_all 0.0460
_refine_ls_R_factor_gt 0.0419
_refine_ls_shift/su_max 0.000
_refine_ls_shift/su_mean 0.000
_refine_ls_structure_factor_coef Fsqd
_refine_ls_weighting_details 'calc w=1/[\s^2^(Fo^2^)+(0.0940P)^2^+0.0000P] where P=(Fo^2^+2Fc^2^)/3'
_refine_ls_weighting_scheme calc
_refine_ls_wR_factor_gt 0.1226
_refine_ls_wR_factor_ref 0.1282
_reflns_number_gt 1957
_reflns_number_total 2110
_reflns_threshold_expression >2sigma(I)
_cod_data_source_file c3dt50432h.txt
_cod_data_source_block global2
_cod_original_sg_symbol_H-M R3c
_cod_database_code 7021436

loop_
_symmetry_equiv_pos_as_xyz
'x, y, z'
'-y, x-y, z'
'-x+y, -x, z'
'-y, -x, z+1/2'
'x, x-y, z+1/2'
'-x+y, y, z+1/2'
'x+2/3, y+1/3, z+1/3'
'-y+2/3, x-y+1/3, z+1/3'
'-x+y+2/3, -x+1/3, z+1/3'
'-y+2/3, -x+1/3, z+5/6'
'x+2/3, x-y+1/3, z+5/6'
'-x+y+2/3, y+1/3, z+5/6'
'x+1/3, y+2/3, z+2/3'
'-y+1/3, x-y+2/3, z+2/3'
'-x+y+1/3, -x+2/3, z+2/3'
'-y+1/3, -x+2/3, z+7/6'
'x+1/3, x-y+2/3, z+7/6'
'-x+y+1/3, y+2/3, z+7/6'

loop_
_atom_site_label
_atom_site_type_symbol
_atom_site_fract_x
_atom_site_fract_y
_atom_site_fract_z
_atom_site_U_iso_or_equiv
_atom_site_adp_type
_atom_site_occupancy
_atom_site_symmetry_multiplicity
_atom_site_calc_flag
_atom_site_refinement_flags
Mn1 Mn 1.00100(4) 0.44370(3) 0.35129(8) 0.0200(2) Uani 1 1 d .
O1WA O 0.9854(3) 0.3911(3) 0.4865(4) 0.0554(15) Uani 1 1 d .
O2WA O 1.0143(2) 0.3704(2) 0.2724(3) 0.0317(9) Uani 1 1 d .
O3WA O 1.0099(3) 0.4836(3) 0.2047(3) 0.0378(11) Uani 1 1 d .
O4WA O 0.9964(3) 0.5257(3) 0.3994(5) 0.0613(18) Uani 1 1 d .
N3 N 0.8929(2) 0.3809(2) 0.3412(4) 0.0249(10) Uani 1 1 d .
N1 N 1.1076(2) 0.4896(2) 0.3855(4) 0.0280(11) Uani 1 1 d .
C6 C 0.8633(3) 0.3156(3) 0.3290(6) 0.0361(16) Uani 1 1 d .
H5 H 0.8846 0.2919 0.3274 0.043 Uiso 1 1 calc R
C8 C 0.8462(3) 0.3946(3) 0.3388(4) 0.0238(12) Uani 1 1 d .
H7 H 0.8526 0.4362 0.3445 0.029 Uiso 1 1 calc R
N4 N 0.7874(2) 0.3411(2) 0.3271(4) 0.0214(10) Uani 1 1 d .
C7 C 0.7997(3) 0.2903(3) 0.3197(6) 0.0365(16) Uani 1 1 d .
H6 H 0.7693 0.2469 0.3101 0.044 Uiso 1 1 calc R
C9 C 0.7255(2) 0.3366(3) 0.3247(4) 0.0188(11) Uani 1 1 d .
C10 C 0.6705(3) 0.2772(2) 0.3237(4) 0.0219(12) Uani 1 1 d .
H8 H 0.6730 0.2395 0.3223 0.026 Uiso 1 1 calc R
C4 C 1.1363(3) 0.4533(3) 0.4118(5) 0.0352(16) Uani 1 1 d .
H3 H 1.1144 0.4087 0.4203 0.042 Uiso 1 1 calc R
C5 C 1.1548(3) 0.5493(3) 0.3823(4) 0.0243(12) Uani 1 1 d .
H4 H 1.1496 0.5845 0.3676 0.029 Uiso 1 1 calc R
C3 C 1.1999(3) 0.4924(3) 0.4229(5) 0.0303(14) Uani 1 1 d .
H2 H 1.2300 0.4803 0.4406 0.036 Uiso 1 1 calc R
C2 C 1.2740(2) 0.6114(2) 0.4045(4) 0.0188(11) Uani 1 1 d .
C1 C 1.2765(2) 0.6705(3) 0.4039(4) 0.0221(12) Uani 1 1 d .
H1 H 1.2390 0.6731 0.4032 0.027 Uiso 1 1 calc R
N2 N 1.2123(2) 0.5540(2) 0.4030(4) 0.0219(10) Uani 1 1 d .
H4WA H 0.976(3) 0.545(3) 0.381(4) 0.026 Uiso 1 1 d D
H1WA H 0.959(3) 0.395(3) 0.528(5) 0.026 Uiso 1 1 d D
H3WA H 0.982(3) 0.494(3) 0.203(5) 0.026 Uiso 1 1 d D
H2WA H 1.022(3) 0.356(3) 0.307(4) 0.026 Uiso 1 1 d D
H2WB H 1.052(3) 0.393(3) 0.237(4) 0.026 Uiso 1 1 d D
H1WB H 1.006(3) 0.384(3) 0.524(5) 0.026 Uiso 1 1 d D
H4WB H 1.021(3) 0.551(3) 0.438(4) 0.026 Uiso 1 1 d D
H3WB H 1.021(3) 0.478(4) 0.165(5) 0.026 Uiso 1 1 d D
S1 S 0.56507(6) 0.89191(6) 0.55388(11) 0.0218(3) Uani 1 1 d .
O1 O 0.5759(2) 0.9581(2) 0.5403(3) 0.0380(10) Uani 1 1 d .
O2 O 0.5030(3) 0.8428(3) 0.5190(6) 0.0779(19) Uani 1 1 d .
O3 O 0.5705(3) 0.8811(2) 0.6575(4) 0.0548(14) Uani 1 1 d .
O4 O 0.6150(3) 0.8858(3) 0.5039(5) 0.075(2) Uani 1 1 d .

loop_
_atom_site_aniso_label
_atom_site_aniso_U_11
_atom_site_aniso_U_22
_atom_site_aniso_U_33
_atom_site_aniso_U_23
_atom_site_aniso_U_13
_atom_site_aniso_U_12
Mn1 0.0153(3) 0.0181(4) 0.0276(4) -0.0016(3) -0.0016(3) 0.0091(3)
O1WA 0.052(3) 0.086(4) 0.039(3) 0.030(3) 0.007(2) 0.042(3)
O2WA 0.036(2) 0.028(2) 0.036(2) 0.0065(18) 0.005(2) 0.0190(19)
O3WA 0.049(3) 0.045(3) 0.032(2) 0.004(2) 0.006(2) 0.033(2)
O4WA 0.080(4) 0.063(3) 0.075(4) -0.048(3) -0.048(3) 0.062(3)
N3 0.015(2) 0.027(2) 0.035(3) -0.001(2) -0.0005(19) 0.012(2)
N1 0.023(2) 0.020(2) 0.041(3) -0.001(2) -0.008(2) 0.011(2)
C6 0.021(3) 0.023(3) 0.068(5) -0.003(3) 0.003(3) 0.014(3)
C8 0.019(3) 0.014(3) 0.032(3) -0.002(2) -0.002(2) 0.004(2)
N4 0.012(2) 0.018(2) 0.034(3) 0.0001(19) 0.0012(19) 0.0074(18)
C7 0.024(3) 0.013(3) 0.072(5) 0.001(3) 0.004(3) 0.008(2)
C9 0.012(2) 0.025(3) 0.018(2) -0.001(2) 0.0012(19) 0.008(2)
C10 0.021(3) 0.016(2) 0.031(3) -0.001(2) 0.000(2) 0.011(2)
C4 0.023(3) 0.021(3) 0.060(4) 0.008(3) -0.007(3) 0.009(2)
C5 0.020(3) 0.020(3) 0.033(3) 0.005(2) 0.001(2) 0.010(2)
C3 0.023(3) 0.021(3) 0.048(4) 0.001(3) -0.007(3) 0.012(2)
C2 0.016(3) 0.022(3) 0.020(2) 0.001(2) 0.001(2) 0.010(2)
C1 0.020(3) 0.020(3) 0.028(3) 0.004(2) 0.002(2) 0.010(2)
N2 0.017(2) 0.014(2) 0.034(3) 0.0057(19) -0.0009(19) 0.0074(19)
S1 0.0219(6) 0.0188(6) 0.0258(7) 0.0002(5) -0.0009(5) 0.0109(5)
O1 0.054(3) 0.028(2) 0.038(2) 0.003(2) -0.003(2) 0.025(2)
O2 0.074(4) 0.043(3) 0.091(4) -0.010(3) -0.047(4) 0.009(3)
O3 0.092(4) 0.033(3) 0.038(3) 0.008(2) 0.005(3) 0.030(3)
O4 0.062(4) 0.089(5) 0.101(6) 0.031(4) 0.037(4) 0.057(4)

loop_
_atom_type_symbol
_atom_type_description
_atom_type_scat_dispersion_real
_atom_type_scat_dispersion_imag
_atom_type_scat_source
C C 0.0033 0.0016 'International Tables Vol C Tables 4.2.6.8 and 6.1.1.4'
H H 0.0000 0.0000 'International Tables Vol C Tables 4.2.6.8 and 6.1.1.4'
Mn Mn 0.3368 0.7283 'International Tables Vol C Tables 4.2.6.8 and 6.1.1.4'
N N 0.0061 0.0033 'International Tables Vol C Tables 4.2.6.8 and 6.1.1.4'
O O 0.0106 0.0060 'International Tables Vol C Tables 4.2.6.8 and 6.1.1.4'
S S 0.1246 0.1234 'International Tables Vol C Tables 4.2.6.8 and 6.1.1.4'

loop_
_geom_angle_atom_site_label_1
_geom_angle_atom_site_label_2
_geom_angle_atom_site_label_3
_geom_angle
_geom_angle_site_symmetry_1
_geom_angle_site_symmetry_3
O4WA Mn1 O1WA 100.9(3) . .
O4WA Mn1 O3WA 85.8(2) . .
O1WA Mn1 O3WA 172.0(2) . .
O4WA Mn1 O2WA 167.7(2) . .
O1WA Mn1 O2WA 91.0(2) . .
O3WA Mn1 O2WA 82.41(18) . .
O4WA Mn1 N3 93.6(2) . .
O1WA Mn1 N3 82.0(2) . .
O3WA Mn1 N3 93.50(19) . .
O2WA Mn1 N3 90.75(18) . .
O4WA Mn1 N1 93.0(2) . .
O1WA Mn1 N1 85.8(2) . .
O3WA Mn1 N1 98.1(2) . .
O2WA Mn1 N1 85.11(17) . .
N3 Mn1 N1 167.01(17) . .
Mn1 O1WA H1WA 115(4) . .
Mn1 O1WA H1WB 139(5) . .
H1WA O1WA H1WB 98(5) . .
Mn1 O2WA H2WA 103(6) . .
Mn1 O2WA H2WB 106(4) . .
H2WA O2WA H2WB 105(6) . .
Mn1 O3WA H3WA 104(5) . .
Mn1 O3WA H3WB 131(6) . .
H3WA O3WA H3WB 120(7) . .
Mn1 O4WA H4WA 135(4) . .
Mn1 O4WA H4WB 124(4) . .
H4WA O4WA H4WB 101(5) . .
C8 N3 C6 105.2(5) . .
C8 N3 Mn1 132.2(4) . .
C6 N3 Mn1 122.4(4) . .
C5 N1 C4 105.3(5) . .
C5 N1 Mn1 132.2(4) . .
C4 N1 Mn1 122.5(4) . .
C7 C6 N3 110.6(5) . .
C7 C6 H5 124.7 . .
N3 C6 H5 124.7 . .
N3 C8 N4 112.2(5) . .
N3 C8 H7 123.9 . .
N4 C8 H7 123.9 . .
C8 N4 C7 105.2(5) . .
C8 N4 C9 128.2(5) . .
C7 N4 C9 126.6(4) . .
C6 C7 N4 106.8(5) . .
C6 C7 H6 126.6 . .
N4 C7 H6 126.6 . .
C10 C9 C10 121.5(5) . 2_655
C10 C9 N4 119.9(5) . .
C10 C9 N4 118.6(5) 2_655 .
C9 C10 C9 118.5(5) . 3_665
C9 C10 H8 120.8 . .
C9 C10 H8 120.8 3_665 .
C3 C4 N1 109.7(5) . .
C3 C4 H3 125.2 . .
N1 C4 H3 125.2 . .
N1 C5 N2 111.8(5) . .
N1 C5 H4 124.1 . .
N2 C5 H4 124.1 . .
C4 C3 N2 106.5(5) . .
C4 C3 H2 126.7 . .
N2 C3 H2 126.7 . .
C1 C2 C1 122.4(5) . 2_755
C1 C2 N2 118.5(5) . .
C1 C2 N2 119.0(5) 2_755 .
C2 C1 C2 117.6(5) . 3_775
C2 C1 H1 121.2 . .
C2 C1 H1 121.2 3_775 .
C5 N2 C3 106.7(5) . .
C5 N2 C2 127.0(4) . .
C3 N2 C2 126.2(5) . .
O2 S1 O4 108.8(5) . .
O2 S1 O3 109.2(4) . .
O4 S1 O3 107.4(4) . .
O2 S1 O1 112.8(4) . .
O4 S1 O1 109.5(3) . .
O3 S1 O1 109.1(3) . .

loop_
_geom_bond_atom_site_label_1
_geom_bond_atom_site_label_2
_geom_bond_distance
_geom_bond_site_symmetry_2
Mn1 O4WA 2.121(4) .
Mn1 O1WA 2.177(5) .
Mn1 O3WA 2.204(5) .
Mn1 O2WA 2.215(4) .
Mn1 N3 2.248(5) .
Mn1 N1 2.261(5) .
O1WA H1WA 0.89(6) .
O1WA H1WB 0.79(6) .
O2WA H2WA 0.66(6) .
O2WA H2WB 0.93(6) .
O3WA H3WA 0.82(6) .
O3WA H3WB 0.64(6) .
O4WA H4WA 0.85(6) .
O4WA H4WB 0.79(6) .
N3 C8 1.310(7) .
N3 C6 1.364(8) .
N1 C5 1.303(8) .
N1 C4 1.394(7) .
C6 C7 1.330(8) .
C6 H5 0.9300 .
C8 N4 1.354(6) .
C8 H7 0.9300 .
N4 C7 1.386(7) .
N4 C9 1.428(7) .
C7 H6 0.9300 .
C9 C10 1.369(7) .
C9 C10 1.389(7) 2_655
C10 C9 1.389(7) 3_665
C10 H8 0.9300 .
C4 C3 1.336(8) .
C4 H3 0.9300 .
C5 N2 1.350(7) .
C5 H4 0.9300 .
C3 N2 1.376(7) .
C3 H2 0.9300 .
C2 C1 1.381(7) .
C2 C1 1.393(7) 2_755
C2 N2 1.425(6) .
C1 C2 1.393(7) 3_775
C1 H1 0.9300 .
S1 O2 1.437(5) .
S1 O4 1.446(6) .
S1 O3 1.473(5) .
S1 O1 1.481(4) .

loop_
_geom_torsion_atom_site_label_1
_geom_torsion_atom_site_label_2
_geom_torsion_atom_site_label_3
_geom_torsion_atom_site_label_4
_geom_torsion
_geom_torsion_site_symmetry_1
_geom_torsion_site_symmetry_4
O4WA Mn1 N3 C8 16.8(6) . .
O1WA Mn1 N3 C8 117.4(6) . .
O3WA Mn1 N3 C8 -69.2(6) . .
O2WA Mn1 N3 C8 -151.6(6) . .
N1 Mn1 N3 C8 137.2(8) . .
O4WA Mn1 N3 C6 -168.0(6) . .
O1WA Mn1 N3 C6 -67.5(6) . .
O3WA Mn1 N3 C6 105.9(5) . .
O2WA Mn1 N3 C6 23.5(6) . .
N1 Mn1 N3 C6 -47.7(12) . .
O4WA Mn1 N1 C5 -33.3(6) . .
O1WA Mn1 N1 C5 -134.1(6) . .
O3WA Mn1 N1 C5 52.9(6) . .
O2WA Mn1 N1 C5 134.5(6) . .
N3 Mn1 N1 C5 -153.7(7) . .
O4WA Mn1 N1 C4 150.3(5) . .
O1WA Mn1 N1 C4 49.5(5) . .
O3WA Mn1 N1 C4 -123.5(5) . .
O2WA Mn1 N1 C4 -41.9(5) . .
N3 Mn1 N1 C4 29.9(12) . .
C8 N3 C6 C7 -0.2(8) . .
Mn1 N3 C6 C7 -176.4(5) . .
C6 N3 C8 N4 0.9(7) . .
Mn1 N3 C8 N4 176.7(4) . .
N3 C8 N4 C7 -1.3(7) . .
N3 C8 N4 C9 177.5(5) . .
N3 C6 C7 N4 -0.6(9) . .
C8 N4 C7 C6 1.1(7) . .
C9 N4 C7 C6 -177.7(6) . .
C8 N4 C9 C10 -172.2(5) . .
C7 N4 C9 C10 6.4(9) . .
C8 N4 C9 C10 7.6(9) . 2_655
C7 N4 C9 C10 -173.8(6) . 2_655
C10 C9 C10 C9 -2.0(12) 2_655 3_665
N4 C9 C10 C9 177.8(3) . 3_665
C5 N1 C4 C3 -0.4(8) . .
Mn1 N1 C4 C3 176.8(5) . .
C4 N1 C5 N2 1.2(7) . .
Mn1 N1 C5 N2 -175.7(4) . .
N1 C4 C3 N2 -0.4(8) . .
C1 C2 C1 C2 -1.1(12) 2_755 3_775
N2 C2 C1 C2 -179.4(3) . 3_775
N1 C5 N2 C3 -1.4(7) . .
N1 C5 N2 C2 178.8(5) . .
C4 C3 N2 C5 1.1(7) . .
C4 C3 N2 C2 -179.1(5) . .
C1 C2 N2 C5 13.9(8) . .
C1 C2 N2 C5 -164.5(6) 2_755 .
C1 C2 N2 C3 -165.8(6) . .
C1 C2 N2 C3 15.8(8) 2_755 .
